data_2242102
loop_
_publ_author_name
'Sausa, Rosario C.'
'Pesce-Rodriguez, Rose A.'
'Wingard, Leah A.'
'Guzm\'an, Pablo E.'
'Sabatini, Jesse J.'

_publ_section_title
;
 Crystal structure of 3,3'-biisoxazole-5,5'-bis(methylene) dinitrate
 (BIDN)
;
_journal_coeditor_code PK2599
_journal_issue 4
_journal_name_full 'Acta Crystallographica Section E'
_journal_page_first 644
_journal_page_last 646
_journal_paper_doi 10.1107/S205698901700487X
_journal_volume 73
_journal_year 2017
_chemical_formula_iupac 'C8 H6 N4 O8'
_chemical_formula_moiety 'C8 H6 N4 O8'
_chemical_formula_sum 'C8 H6 N4 O8'
_chemical_formula_weight 286.17
_chemical_name_common BIDN
_chemical_name_systematic
;
3,3'-Biisoxazole-5,5'-bis(methylene) dinitrate
;
_space_group_crystal_system monoclinic
_space_group_IT_number 14
_space_group_name_Hall '-P 2yn'
_space_group_name_H-M_alt 'P 1 21/n 1'
_symmetry_space_group_name_Hall '-P 2yn'
_symmetry_space_group_name_H-M 'P 1 21/n 1'
_atom_sites_solution_hydrogens geom
_atom_sites_solution_primary dual
_audit_creation_method
;
Olex2 1.2
(compiled 2016.09.09 svn.r3337 for OlexSys, GUI svn.r5227)
;
_cell_angle_alpha 90
_cell_angle_beta 99.233(7)
_cell_angle_gamma 90
_cell_formula_units_Z 2
_cell_length_a 6.1917(5)
_cell_length_b 5.5299(5)
_cell_length_c 17.4769(12)
_cell_measurement_reflns_used 1878
_cell_measurement_temperature 296.85(10)
_cell_measurement_theta_max 25.1720
_cell_measurement_theta_min 2.3540
_cell_volume 590.65(8)
_computing_cell_refinement
;
CrysAlisPro (Rigaku OD, 2015)
;
_computing_data_collection
;
CrysAlisPro (Rigaku OD, 2015)
;
_computing_data_reduction
;
CrysAlisPro (Rigaku OD, 2015)
;
_computing_molecular_graphics
;
<i>OLEX2</i> (Dolomanov <i>et al.</i>,  2009) and Mercury (Macrae <i>et
al.</i>,  2008)
;
_computing_publication_material
;
<i>OLEX2</i> (Dolomanov <i>et al.</i>,  2009)
;
_computing_structure_refinement
;
ShelXL (Sheldrick, 2015b)
;
_computing_structure_solution
;
ShelXT (Sheldrick, 2015a)
;
_diffrn_ambient_temperature 296.85(10)
_diffrn_detector_area_resol_mean 8.0945
_diffrn_measured_fraction_theta_full 0.999
_diffrn_measured_fraction_theta_max 0.999
_diffrn_measurement_device 'four-circle diffractometer'
_diffrn_measurement_device_type 'SuperNova, Dualflex, EosS2'
_diffrn_measurement_method '\w scans'
_diffrn_radiation_monochromator graphite
_diffrn_radiation_type MoK\a
_diffrn_radiation_wavelength 0.71073
_diffrn_reflns_av_R_equivalents 0.0274
_diffrn_reflns_limit_h_max 7
_diffrn_reflns_limit_h_min -7
_diffrn_reflns_limit_k_max 5
_diffrn_reflns_limit_k_min -6
_diffrn_reflns_limit_l_max 21
_diffrn_reflns_limit_l_min -21
_diffrn_reflns_number 4487
_diffrn_reflns_theta_full 25.343
_diffrn_reflns_theta_max 25.343
_diffrn_reflns_theta_min 2.361
_exptl_absorpt_coefficient_mu 0.147
_exptl_absorpt_correction_T_max 1.00000
_exptl_absorpt_correction_T_min 0.67789
_exptl_absorpt_correction_type multi-scan
_exptl_absorpt_process_details
;
(SCALE3 ABSPACK in CrysAlisPro; Rigaku OD, 2015; Bourhis <i>et al.</i>,
2015)
;
_exptl_crystal_colour colourless
_exptl_crystal_density_diffrn 1.609
_exptl_crystal_description irregular
_exptl_crystal_F_000 292
_exptl_crystal_size_max 0.4
_exptl_crystal_size_mid 0.2
_exptl_crystal_size_min 0.1
_refine_diff_density_max 0.186
_refine_diff_density_min -0.179
_refine_ls_extinction_coef 0.077(8)
_refine_ls_extinction_expression Fc^*^=kFc[1+0.001xFc^2^\l^3^/sin(2\q)]^-1/4^
_refine_ls_extinction_method
;
SHELXL-2016/4 (Sheldrick 2015b)
;
_refine_ls_goodness_of_fit_ref 1.057
_refine_ls_hydrogen_treatment constr
_refine_ls_matrix_type full
_refine_ls_number_parameters 92
_refine_ls_number_reflns 1079
_refine_ls_number_restraints 0
_refine_ls_restrained_S_all 1.057
_refine_ls_R_factor_all 0.0488
_refine_ls_R_factor_gt 0.0406
_refine_ls_shift/su_max 0.000
_refine_ls_shift/su_mean 0.000
_refine_ls_structure_factor_coef Fsqd
_refine_ls_weighting_details 'w=1/[\s^2^(Fo^2^)+(0.0450P)^2^+0.1680P] where P=(Fo^2^+2Fc^2^)/3'
_refine_ls_weighting_scheme calc
_refine_ls_wR_factor_gt 0.0985
_refine_ls_wR_factor_ref 0.1049
_reflns_number_gt 903
_reflns_number_total 1079
_reflns_threshold_expression I>2\s(I)
_cod_data_source_file pk2599sup1.cif
_cod_data_source_block I
_cod_database_code 2242102
_shelx_space_group_comment
;
The symmetry employed for this shelxl refinement is uniquely defined
by the following loop, which should always be used as a source of
symmetry information in preference to the above space-group names.
They are only intended as comments.
;

loop_
_space_group_symop_operation_xyz
'x, y, z'
'-x+1/2, y+1/2, -z+1/2'
'-x, -y, -z'
'x-1/2, -y-1/2, z-1/2'

loop_
_atom_site_type_symbol
_atom_site_label
_atom_site_fract_x
_atom_site_fract_y
_atom_site_fract_z
_atom_site_U_iso_or_equiv
_atom_site_adp_type
_atom_site_calc_flag
_atom_site_occupancy
C C4 0.5869(4) 0.8027(4) 0.63740(11) 0.0621(6) Uani d 1
H H4A 0.714559 0.780169 0.612468 0.075 Uiso calc 1
H H4B 0.553186 0.974123 0.636451 0.075 Uiso calc 1
C C3 0.1082(3) 0.5201(3) 0.52299(9) 0.0446(5) Uani d 1
C C1 0.3989(3) 0.6693(3) 0.59298(10) 0.0513(5) Uani d 1
C C2 0.1987(3) 0.7337(3) 0.55899(10) 0.0512(5) Uani d 1
H H2 0.133409 0.885170 0.559012 0.061 Uiso calc 1
N N1 0.2447(3) 0.3392(3) 0.53455(9) 0.0558(5) Uani d 1
N N2 0.5082(3) 0.8284(4) 0.76635(11) 0.0660(5) Uani d 1
O O2 0.6372(2) 0.7230(3) 0.71689(8) 0.0610(5) Uani d 1
O O1 0.4340(2) 0.4322(2) 0.57971(8) 0.0603(4) Uani d 1
O O4 0.3714(3) 0.9669(4) 0.73937(12) 0.0920(6) Uani d 1
O O3 0.5589(3) 0.7599(4) 0.83151(10) 0.1017(7) Uani d 1

loop_
_atom_site_aniso_label
_atom_site_aniso_U_11
_atom_site_aniso_U_22
_atom_site_aniso_U_33
_atom_site_aniso_U_12
_atom_site_aniso_U_13
_atom_site_aniso_U_23
C4 0.0688(13) 0.0653(15) 0.0515(11) -0.0108(11) 0.0070(10) -0.0053(9)
C3 0.0621(11) 0.0348(9) 0.0377(9) -0.0046(8) 0.0103(7) 0.0013(7)
C1 0.0674(13) 0.0421(11) 0.0444(10) -0.0060(9) 0.0088(9) -0.0012(8)
C2 0.0678(13) 0.0361(10) 0.0478(10) -0.0027(9) 0.0037(9) -0.0010(8)
N1 0.0665(11) 0.0421(10) 0.0571(9) -0.0043(8) 0.0046(8) -0.0043(7)
N2 0.0596(11) 0.0725(13) 0.0640(12) -0.0003(10) 0.0042(9) -0.0189(9)
O2 0.0597(8) 0.0670(10) 0.0536(8) 0.0124(7) 0.0009(6) -0.0115(7)
O1 0.0649(9) 0.0490(9) 0.0637(8) 0.0005(7) 0.0002(7) -0.0044(6)
O4 0.0747(11) 0.0866(13) 0.1133(14) 0.0257(10) 0.0113(10) -0.0237(11)
O3 0.1055(14) 0.144(2) 0.0538(10) -0.0022(13) 0.0082(9) -0.0135(11)

loop_
_atom_type_symbol
_atom_type_description
_atom_type_scat_dispersion_real
_atom_type_scat_dispersion_imag
_atom_type_scat_source
C C 0.0033 0.0016 'International Tables Vol C Tables 4.2.6.8 and 6.1.1.4'
H H 0.0000 0.0000 'International Tables Vol C Tables 4.2.6.8 and 6.1.1.4'
N N 0.0061 0.0033 'International Tables Vol C Tables 4.2.6.8 and 6.1.1.4'
O O 0.0106 0.0060 'International Tables Vol C Tables 4.2.6.8 and 6.1.1.4'

loop_
_geom_angle_atom_site_label_1
_geom_angle_atom_site_label_2
_geom_angle_atom_site_label_3
_geom_angle_site_symmetry_3
_geom_angle
H4A C4 H4B . 107.9
C1 C4 H4A . 109.1
C1 C4 H4B . 109.1
O2 C4 H4A . 109.1
O2 C4 H4B . 109.1
O2 C4 C1 . 112.39(17)
C2 C3 C3 3_566 129.4(2)
N1 C3 C3 3_566 118.8(2)
N1 C3 C2 . 111.83(16)
C2 C1 C4 . 133.91(19)
C2 C1 O1 . 110.19(16)
O1 C1 C4 . 115.83(18)
C3 C2 H2 . 127.8
C1 C2 C3 . 104.42(17)
C1 C2 H2 . 127.8
C3 N1 O1 . 105.57(15)
O4 N2 O2 . 117.91(19)
O4 N2 O3 . 130.4(2)
O3 N2 O2 . 111.70(19)
N2 O2 C4 . 114.35(16)
C1 O1 N1 . 107.99(14)

loop_
_geom_bond_atom_site_label_1
_geom_bond_atom_site_label_2
_geom_bond_site_symmetry_2
_geom_bond_distance
C4 H4A . 0.9700
C4 H4B . 0.9700
C4 C1 . 1.487(3)
C4 O2 . 1.443(2)
C3 C3 3_566 1.465(4)
C3 C2 . 1.411(2)
C3 N1 . 1.304(2)
C1 C2 . 1.334(3)
C1 O1 . 1.355(2)
C2 H2 . 0.9300
N1 O1 . 1.402(2)
N2 O2 . 1.395(2)
N2 O4 . 1.182(2)
N2 O3 . 1.193(2)

loop_
_geom_torsion_atom_site_label_1
_geom_torsion_atom_site_label_2
_geom_torsion_atom_site_label_3
_geom_torsion_atom_site_label_4
_geom_torsion_site_symmetry_1
_geom_torsion
C4 C1 C2 C3 . 176.7(2)
C4 C1 O1 N1 . -177.37(15)
C3 C3 C2 C1 3_566 179.9(2)
C3 C3 N1 O1 3_566 -179.97(18)
C3 N1 O1 C1 . 0.08(19)
C1 C4 O2 N2 . -82.9(2)
C2 C3 N1 O1 . -0.1(2)
C2 C1 O1 N1 . -0.1(2)
N1 C3 C2 C1 . 0.0(2)
O2 C4 C1 C2 . 115.6(2)
O2 C4 C1 O1 . -67.9(2)
O1 C1 C2 C3 . 0.0(2)
O4 N2 O2 C4 . 1.0(3)
O3 N2 O2 C4 . -178.72(19)
